data_7120451
loop_
_publ_author_name
'Wang, Zhe-Hao'
'Zhang, Huan-Huan'
'Wang, Dao-Ming'
'Xu, Peng-Fei'
'Luo, Yong-Chun'

_publ_section_title
;
 Lewis acid catalyzed diastereoselective [3+4]-annulation of
 donor--acceptor cyclopropanes with anthranils: synthesis of
 tetrahydro-1-benzazepine derivatives
;
_journal_name_full 'Chem. Commun.'
_journal_paper_doi 10.1039/C7CC04239F
_journal_year 2017
_chemical_formula_moiety 'C23 H25 N O5'
_chemical_formula_sum 'C23 H25 N O5'
_chemical_formula_weight 395.44
_chemical_name_systematic
;
 ? 
;
_space_group_crystal_system triclinic
_space_group_IT_number 2
_space_group_name_Hall '-P 1'
_space_group_name_H-M_alt 'P -1'
_symmetry_space_group_name_Hall '-P 1'
_symmetry_space_group_name_H-M 'P -1'
_atom_sites_solution_hydrogens geom
_atom_sites_solution_primary direct
_atom_sites_solution_secondary difmap
_audit_creation_date 2017-06-28
_audit_creation_method
;
Olex2 1.2
(compiled 2017.03.28 svn.r3405 for OlexSys, GUI svn.r5337)
;
_audit_update_record
;
2017-06-28 deposited with the CCDC.
2017-07-14 downloaded from the CCDC.
;
_cell_angle_alpha 78.762(7)
_cell_angle_beta 85.450(6)
_cell_angle_gamma 89.969(6)
_cell_formula_units_Z 4
_cell_length_a 11.8383(9)
_cell_length_b 13.1551(10)
_cell_length_c 13.6364(10)
_cell_measurement_reflns_used 2578
_cell_measurement_temperature 173.00(10)
_cell_measurement_theta_max 26.2060
_cell_measurement_theta_min 3.7940
_cell_volume 2076.1(3)
_computing_cell_refinement
;
CrysAlisPro, Agilent Technologies,
Version 1.171.36.28 (release 01-02-2013 CrysAlis171 .NET)
(compiled Feb  1 2013,16:14:44)
;
_computing_data_collection
;
CrysAlisPro, Agilent Technologies,
Version 1.171.36.28 (release 01-02-2013 CrysAlis171 .NET)
(compiled Feb  1 2013,16:14:44)
;
_computing_data_reduction
;
CrysAlisPro, Agilent Technologies,
Version 1.171.36.28 (release 01-02-2013 CrysAlis171 .NET)
(compiled Feb  1 2013,16:14:44)
;
_computing_molecular_graphics 'Olex2 (Dolomanov et al., 2009)'
_computing_publication_material 'Olex2 (Dolomanov et al., 2009)'
_computing_structure_refinement 'ShelXL (Sheldrick, 2015)'
_computing_structure_solution 'ShelXS (Sheldrick, 2008)'
_diffrn_ambient_temperature 173.00(10)
_diffrn_detector_area_resol_mean 16.0733
_diffrn_measured_fraction_theta_full 0.998
_diffrn_measured_fraction_theta_max 0.998
_diffrn_measurement_details
;
#__ type_ start__ end____ width___ exp.time_
  1 omega  -90.00  -22.00   1.0000    3.0000
omega____ theta____ kappa____ phi______ frames
    -      -19.5055  -57.0000 -120.0000 68

#__ type_ start__ end____ width___ exp.time_
  2 omega   -4.00   24.00   1.0000    3.0000
omega____ theta____ kappa____ phi______ frames
    -      -19.5055  -99.0000 -120.0000 28

#__ type_ start__ end____ width___ exp.time_
  3 omega   -5.00   65.00   1.0000    3.0000
omega____ theta____ kappa____ phi______ frames
    -       22.7867  -99.0000 -180.0000 70

#__ type_ start__ end____ width___ exp.time_
  4 omega  -48.00   -8.00   1.0000    3.0000
omega____ theta____ kappa____ phi______ frames
    -       22.7867  -57.0000 -150.0000 40

#__ type_ start__ end____ width___ exp.time_
  5 omega   -1.00   92.00   1.0000    3.0000
omega____ theta____ kappa____ phi______ frames
    -       22.7867   57.0000  120.0000 93

#__ type_ start__ end____ width___ exp.time_
  6 omega  -48.00   46.00   1.0000    3.0000
omega____ theta____ kappa____ phi______ frames
    -       22.7867  -57.0000  -30.0000 94
;
_diffrn_measurement_device_type 'SuperNova, Dual, Cu at zero, Eos'
_diffrn_measurement_method '\w scans'
_diffrn_orient_matrix_UB_11 0.0251664000
_diffrn_orient_matrix_UB_12 -0.0424630000
_diffrn_orient_matrix_UB_13 -0.0180434000
_diffrn_orient_matrix_UB_21 0.0383287000
_diffrn_orient_matrix_UB_22 0.0345246000
_diffrn_orient_matrix_UB_23 -0.0330316000
_diffrn_orient_matrix_UB_31 0.0388720000
_diffrn_orient_matrix_UB_32 -0.0052530000
_diffrn_orient_matrix_UB_33 0.0376059000
_diffrn_radiation_monochromator mirror
_diffrn_radiation_type MoK\a
_diffrn_radiation_wavelength 0.71073
_diffrn_reflns_av_R_equivalents 0.0381
_diffrn_reflns_av_unetI/netI 0.0762
_diffrn_reflns_limit_h_max 14
_diffrn_reflns_limit_h_min -14
_diffrn_reflns_limit_k_max 15
_diffrn_reflns_limit_k_min -16
_diffrn_reflns_limit_l_max 16
_diffrn_reflns_limit_l_min -16
_diffrn_reflns_number 13599
_diffrn_reflns_theta_full 26.02
_diffrn_reflns_theta_max 26.02
_diffrn_reflns_theta_min 3.39
_diffrn_source 'SuperNova (Mo) X-ray Source'
_exptl_absorpt_coefficient_mu 0.089
_exptl_absorpt_correction_T_max 1.00000
_exptl_absorpt_correction_T_min 0.88470
_exptl_absorpt_correction_type multi-scan
_exptl_absorpt_process_details
;
CrysAlisPro, Agilent Technologies,
Version 1.171.36.28 (release 01-02-2013 CrysAlis171 .NET)
(compiled Feb  1 2013,16:14:44)
Empirical absorption correction using spherical harmonics,
 implemented in SCALE3 ABSPACK scaling algorithm.
;
_exptl_crystal_colour 'clear light colourless'
_exptl_crystal_colour_lustre clear
_exptl_crystal_colour_modifier light
_exptl_crystal_colour_primary colourless
_exptl_crystal_density_diffrn 1.265
_exptl_crystal_density_method 'not measured'
_exptl_crystal_description block
_exptl_crystal_F_000 840
_exptl_crystal_size_max 0.21
_exptl_crystal_size_mid 0.15
_exptl_crystal_size_min 0.14
_refine_diff_density_max 0.239
_refine_diff_density_min -0.240
_refine_diff_density_rms 0.052
_refine_ls_extinction_method none
_refine_ls_goodness_of_fit_ref 1.054
_refine_ls_hydrogen_treatment constr
_refine_ls_matrix_type full
_refine_ls_number_parameters 531
_refine_ls_number_reflns 8179
_refine_ls_number_restraints 0
_refine_ls_restrained_S_all 1.054
_refine_ls_R_factor_all 0.0944
_refine_ls_R_factor_gt 0.0599
_refine_ls_shift/su_max 0.000
_refine_ls_shift/su_mean 0.000
_refine_ls_structure_factor_coef Fsqd
_refine_ls_weighting_details 'calc w=1/[\s^2^(Fo^2^)+(0.0461P)^2^+0.6252P] where P=(Fo^2^+2Fc^2^)/3'
_refine_ls_weighting_scheme calc
_refine_ls_wR_factor_gt 0.1276
_refine_ls_wR_factor_ref 0.1546
_reflns_number_gt 5444
_reflns_number_total 8179
_reflns_threshold_expression >2sigma(I)
_cod_data_source_file c7cc04239f3.cif
_cod_data_source_block luoych_0627
_cod_database_code 7120451
_reflns_odcompleteness_completeness 99.79
_reflns_odcompleteness_iscentric 1
_reflns_odcompleteness_theta 26.32
_olex2_refinement_description
;
1. Fixed Uiso
 At 1.2 times of:
  All C(H) groups, All C(H,H) groups
 At 1.5 times of:
  All C(H,H,H) groups
2.a Ternary CH refined with riding coordinates:
 C7(H7), C10(H10), C30(H30), C33(H33)
2.b Secondary CH2 refined with riding coordinates:
 C9(H9A,H9B), C32(H32A,H32B)
2.c Aromatic/amide H refined with riding coordinates:
 C2(H2), C3(H3), C4(H4), C5(H5), C12(H12), C13(H13), C14(H14), C15(H15),
 C16(H16), C25(H25), C26(H26), C27(H27), C28(H28), C35(H35), C36(H36), C37(H37),
  C38(H38), C39(H39)
2.d Idealised Me refined as rotating group:
 C18(H18A,H18B,H18C), C21(H21A,H21B,H21C), C22(H22A,H22B,H22C), C23(H23A,H23B,
 H23C), C41(H41A,H41B,H41C), C44(H44A,H44B,H44C), C45(H45A,H45B,H45C), C46(H46A,
 H46B,H46C)
;
_olex2_date_sample_data_collection 2017-06-27
_olex2_submission_special_instructions 'No special instructions were received'

loop_
_space_group_symop_id
_space_group_symop_operation_xyz
1 'x, y, z'
2 '-x, -y, -z'

loop_
_atom_site_label
_atom_site_type_symbol
_atom_site_fract_x
_atom_site_fract_y
_atom_site_fract_z
_atom_site_U_iso_or_equiv
_atom_site_adp_type
_atom_site_occupancy
_atom_site_calc_flag
_atom_site_refinement_flags_posn
O1 O 0.43493(14) 1.05962(13) 0.13732(11) 0.0291(4) Uani 1 d .
O2 O 0.77611(15) 1.08312(16) 0.19738(13) 0.0407(5) Uani 1 d .
O3 O 0.72730(15) 1.01709(16) 0.35909(12) 0.0418(5) Uani 1 d .
O4 O 0.49887(16) 0.86245(14) 0.32633(13) 0.0411(5) Uani 1 d .
O5 O 0.61847(14) 0.87905(13) 0.18628(12) 0.0300(4) Uani 1 d .
N1 N 0.37259(17) 1.13082(16) 0.19228(14) 0.0275(5) Uani 1 d .
C1 C 0.4425(2) 1.22419(19) 0.16253(16) 0.0259(5) Uani 1 d .
C2 C 0.4100(2) 1.3245(2) 0.16369(17) 0.0327(6) Uani 1 d .
H2 H 0.3374 1.3393 0.1879 0.039 Uiso 1 calc R
C3 C 0.4903(2) 1.4030(2) 0.12709(19) 0.0372(6) Uani 1 d .
H3 H 0.4710 1.4716 0.1266 0.045 Uiso 1 calc R
C4 C 0.5984(2) 1.3806(2) 0.09146(18) 0.0369(6) Uani 1 d .
H4 H 0.6503 1.4343 0.0664 0.044 Uiso 1 calc R
C5 C 0.6304(2) 1.2779(2) 0.09289(17) 0.0319(6) Uani 1 d .
H5 H 0.7032 1.2623 0.0698 0.038 Uiso 1 calc R
C6 C 0.5507(2) 1.20043(19) 0.12965(16) 0.0262(5) Uani 1 d .
C7 C 0.5534(2) 1.0838(2) 0.14310(17) 0.0279(6) Uani 1 d .
H7 H 0.6024 1.0609 0.0905 0.034 Uiso 1 calc R
C8 C 0.58182(19) 1.03049(19) 0.24935(16) 0.0233(5) Uani 1 d .
C9 C 0.5049(2) 1.07385(19) 0.32822(16) 0.0254(5) Uani 1 d .
H9A H 0.5075 1.0282 0.3931 0.030 Uiso 1 calc R
H9B H 0.5338 1.1414 0.3336 0.030 Uiso 1 calc R
C10 C 0.3814(2) 1.0840(2) 0.30106(16) 0.0266(5) Uani 1 d .
H10 H 0.3491 1.0137 0.3126 0.032 Uiso 1 calc R
C11 C 0.3068(2) 1.14504(19) 0.36373(16) 0.0263(5) Uani 1 d .
C12 C 0.3418(2) 1.1753(2) 0.44818(17) 0.0337(6) Uani 1 d .
H12 H 0.4141 1.1593 0.4680 0.040 Uiso 1 calc R
C13 C 0.2690(3) 1.2295(2) 0.5035(2) 0.0449(8) Uani 1 d .
H13 H 0.2934 1.2501 0.5599 0.054 Uiso 1 calc R
C14 C 0.1612(3) 1.2532(2) 0.4759(2) 0.0440(7) Uani 1 d .
H14 H 0.1128 1.2891 0.5137 0.053 Uiso 1 calc R
C15 C 0.1255(2) 1.2230(2) 0.39157(19) 0.0394(7) Uani 1 d .
H15 H 0.0531 1.2391 0.3721 0.047 Uiso 1 calc R
C16 C 0.1975(2) 1.1693(2) 0.33660(19) 0.0333(6) Uani 1 d .
H16 H 0.1728 1.1488 0.2803 0.040 Uiso 1 calc R
C17 C 0.7058(2) 1.0475(2) 0.26326(18) 0.0286(6) Uani 1 d .
C18 C 0.8430(2) 1.0298(3) 0.3830(2) 0.0551(9) Uani 1 d .
H18A H 0.8935 0.9971 0.3404 0.083 Uiso 1 calc GR
H18B H 0.8503 0.9983 0.4518 0.083 Uiso 1 calc GR
H18C H 0.8617 1.1023 0.3726 0.083 Uiso 1 calc GR
C19 C 0.5605(2) 0.9134(2) 0.26051(17) 0.0279(6) Uani 1 d .
C20 C 0.5993(2) 0.7725(2) 0.16748(19) 0.0324(6) Uani 1 d .
C21 C 0.6799(3) 0.7714(2) 0.0755(2) 0.0464(8) Uani 1 d .
H21A H 0.6634 0.8281 0.0230 0.070 Uiso 1 calc GR
H21B H 0.6709 0.7072 0.0533 0.070 Uiso 1 calc GR
H21C H 0.7565 0.7781 0.0921 0.070 Uiso 1 calc GR
C22 C 0.6321(3) 0.6927(2) 0.2552(2) 0.0477(8) Uani 1 d .
H22A H 0.7078 0.7070 0.2698 0.072 Uiso 1 calc GR
H22B H 0.6287 0.6250 0.2389 0.072 Uiso 1 calc GR
H22C H 0.5806 0.6951 0.3127 0.072 Uiso 1 calc GR
C23 C 0.4767(2) 0.7630(3) 0.1450(2) 0.0465(8) Uani 1 d .
H23A H 0.4280 0.7644 0.2045 0.070 Uiso 1 calc GR
H23B H 0.4654 0.6988 0.1234 0.070 Uiso 1 calc GR
H23C H 0.4591 0.8197 0.0930 0.070 Uiso 1 calc GR
O6 O 0.92260(14) 1.59412(13) 0.13531(11) 0.0310(4) Uani 1 d .
O7 O 1.26834(15) 1.54866(16) 0.17926(13) 0.0430(5) Uani 1 d .
O8 O 1.22747(15) 1.54708(16) 0.34266(13) 0.0408(5) Uani 1 d .
O9 O 0.99996(17) 1.72138(15) 0.31517(13) 0.0432(5) Uani 1 d .
O10 O 1.11605(14) 1.75708(13) 0.17285(12) 0.0305(4) Uani 1 d .
N2 N 0.86296(17) 1.50113(16) 0.19416(14) 0.0288(5) Uani 1 d .
C24 C 0.9315(2) 1.4191(2) 0.16521(17) 0.0282(6) Uani 1 d .
C25 C 0.9004(2) 1.3164(2) 0.17489(17) 0.0314(6) Uani 1 d .
H25 H 0.8288 1.2920 0.2022 0.038 Uiso 1 calc R
C26 C 0.9812(2) 1.2508(2) 0.14187(18) 0.0342(6) Uani 1 d .
H26 H 0.9631 1.1810 0.1473 0.041 Uiso 1 calc R
C27 C 1.0874(2) 1.2875(2) 0.10126(17) 0.0338(6) Uani 1 d .
H27 H 1.1393 1.2424 0.0789 0.041 Uiso 1 calc R
C28 C 1.1179(2) 1.3914(2) 0.09337(17) 0.0303(6) Uani 1 d .
H28 H 1.1897 1.4161 0.0666 0.036 Uiso 1 calc R
C29 C 1.0387(2) 1.4560(2) 0.12630(16) 0.0267(6) Uani 1 d .
C30 C 1.0406(2) 1.56841(19) 0.13562(17) 0.0277(6) Uani 1 d .
H30 H 1.0867 1.6117 0.0802 0.033 Uiso 1 calc R
C31 C 1.0767(2) 1.58102(19) 0.23959(16) 0.0260(5) Uani 1 d .
C32 C 1.00315(19) 1.50763(19) 0.32267(16) 0.0243(5) Uani 1 d .
H32A H 1.0316 1.4377 0.3286 0.029 Uiso 1 calc R
H32B H 1.0096 1.5289 0.3863 0.029 Uiso 1 calc R
C33 C 0.8776(2) 1.5077(2) 0.30096(16) 0.0264(5) Uani 1 d .
H33 H 0.8459 1.5737 0.3123 0.032 Uiso 1 calc R
C34 C 0.8060(2) 1.42076(19) 0.36768(17) 0.0265(5) Uani 1 d .
C35 C 0.6957(2) 1.4059(2) 0.34428(19) 0.0355(6) Uani 1 d .
H35 H 0.6677 1.4491 0.2894 0.043 Uiso 1 calc R
C36 C 0.6270(3) 1.3278(2) 0.4016(2) 0.0450(7) Uani 1 d .
H36 H 0.5534 1.3189 0.3852 0.054 Uiso 1 calc R
C37 C 0.6677(3) 1.2629(3) 0.4832(2) 0.0477(8) Uani 1 d .
H37 H 0.6222 1.2097 0.5212 0.057 Uiso 1 calc R
C38 C 0.7764(3) 1.2779(2) 0.5078(2) 0.0473(8) Uani 1 d .
H38 H 0.8036 1.2352 0.5633 0.057 Uiso 1 calc R
C39 C 0.8458(2) 1.3561(2) 0.45025(18) 0.0340(6) Uani 1 d .
H39 H 0.9192 1.3651 0.4672 0.041 Uiso 1 calc R
C40 C 1.2019(2) 1.55721(19) 0.24827(18) 0.0290(6) Uani 1 d .
C41 C 1.3425(2) 1.5202(3) 0.3631(2) 0.0517(8) Uani 1 d .
H41A H 1.3937 1.5687 0.3197 0.078 Uiso 1 calc GR
H41B H 1.3573 1.4516 0.3514 0.078 Uiso 1 calc GR
H41C H 1.3530 1.5224 0.4317 0.078 Uiso 1 calc GR
C42 C 1.0583(2) 1.6947(2) 0.24861(18) 0.0293(6) Uani 1 d .
C43 C 1.1046(2) 1.8720(2) 0.15569(19) 0.0320(6) Uani 1 d .
C44 C 1.1830(3) 1.9081(2) 0.0621(2) 0.0475(8) Uani 1 d .
H44A H 1.2592 1.8881 0.0754 0.071 Uiso 1 calc GR
H44B H 1.1801 1.9822 0.0428 0.071 Uiso 1 calc GR
H44C H 1.1596 1.8770 0.0087 0.071 Uiso 1 calc GR
C45 C 1.1442(3) 1.9119(2) 0.2436(2) 0.0545(9) Uani 1 d .
H45A H 1.0917 1.8899 0.3012 0.082 Uiso 1 calc GR
H45B H 1.1482 1.9863 0.2278 0.082 Uiso 1 calc GR
H45C H 1.2178 1.8851 0.2577 0.082 Uiso 1 calc GR
C46 C 0.9829(2) 1.8988(2) 0.1358(2) 0.0484(8) Uani 1 d .
H46A H 0.9609 1.8671 0.0824 0.073 Uiso 1 calc GR
H46B H 0.9763 1.9727 0.1172 0.073 Uiso 1 calc GR
H46C H 0.9343 1.8736 0.1954 0.073 Uiso 1 calc GR

loop_
_atom_site_aniso_label
_atom_site_aniso_U_11
_atom_site_aniso_U_22
_atom_site_aniso_U_33
_atom_site_aniso_U_23
_atom_site_aniso_U_13
_atom_site_aniso_U_12
O1 0.0322(10) 0.0292(10) 0.0282(9) -0.0123(7) -0.0010(7) 0.0014(8)
O2 0.0290(11) 0.0477(13) 0.0407(11) 0.0005(9) 0.0026(8) -0.0031(9)
O3 0.0299(11) 0.0590(14) 0.0316(10) 0.0041(9) -0.0062(8) -0.0001(10)
O4 0.0527(13) 0.0263(11) 0.0390(11) -0.0008(8) 0.0146(9) -0.0038(9)
O5 0.0349(10) 0.0216(10) 0.0340(9) -0.0090(7) 0.0035(7) 0.0008(8)
N1 0.0312(12) 0.0280(12) 0.0248(10) -0.0085(9) -0.0023(8) 0.0044(10)
C1 0.0305(14) 0.0261(14) 0.0211(12) -0.0038(10) -0.0041(10) 0.0023(11)
C2 0.0375(16) 0.0308(15) 0.0307(14) -0.0061(11) -0.0071(11) 0.0086(12)
C3 0.0473(18) 0.0239(15) 0.0396(15) -0.0035(11) -0.0067(13) 0.0061(13)
C4 0.0466(18) 0.0250(15) 0.0357(15) 0.0026(11) -0.0034(12) -0.0026(13)
C5 0.0359(16) 0.0300(15) 0.0274(13) 0.0000(11) -0.0021(11) 0.0012(12)
C6 0.0317(14) 0.0254(14) 0.0214(12) -0.0038(10) -0.0034(10) 0.0029(11)
C7 0.0321(14) 0.0266(14) 0.0240(12) -0.0043(10) 0.0031(10) -0.0009(11)
C8 0.0237(13) 0.0230(13) 0.0216(12) -0.0014(9) 0.0001(9) 0.0026(10)
C9 0.0296(14) 0.0244(13) 0.0220(12) -0.0041(10) -0.0020(10) 0.0046(11)
C10 0.0269(14) 0.0258(14) 0.0275(13) -0.0059(10) -0.0029(10) 0.0017(11)
C11 0.0280(14) 0.0229(13) 0.0267(13) -0.0027(10) 0.0005(10) 0.0002(11)
C12 0.0334(15) 0.0409(17) 0.0275(13) -0.0084(12) -0.0031(11) 0.0034(13)
C13 0.0506(19) 0.055(2) 0.0335(15) -0.0200(14) -0.0017(13) 0.0057(16)
C14 0.0467(18) 0.0483(19) 0.0374(16) -0.0125(13) 0.0048(13) 0.0156(15)
C15 0.0308(15) 0.0430(18) 0.0447(16) -0.0096(13) -0.0029(12) 0.0103(13)
C16 0.0306(15) 0.0355(16) 0.0361(14) -0.0118(12) -0.0045(11) 0.0046(12)
C17 0.0296(14) 0.0234(14) 0.0321(14) -0.0056(10) 0.0014(11) 0.0029(11)
C18 0.0356(18) 0.077(3) 0.0523(19) -0.0061(17) -0.0169(14) 0.0007(17)
C19 0.0302(14) 0.0261(14) 0.0271(13) -0.0042(10) -0.0026(10) 0.0045(11)
C20 0.0362(15) 0.0222(14) 0.0404(15) -0.0085(11) -0.0074(11) 0.0053(12)
C21 0.0530(19) 0.046(2) 0.0446(17) -0.0209(14) -0.0035(14) 0.0088(16)
C22 0.071(2) 0.0292(17) 0.0454(17) -0.0082(13) -0.0184(15) 0.0146(15)
C23 0.0414(18) 0.050(2) 0.0510(18) -0.0140(15) -0.0143(13) -0.0041(15)
O6 0.0341(10) 0.0257(10) 0.0289(9) 0.0045(7) -0.0014(7) 0.0033(8)
O7 0.0335(11) 0.0525(14) 0.0434(11) -0.0149(10) 0.0072(9) 0.0022(10)
O8 0.0302(11) 0.0565(14) 0.0376(11) -0.0123(9) -0.0067(8) 0.0032(10)
O9 0.0548(13) 0.0308(11) 0.0431(11) -0.0130(9) 0.0170(9) -0.0018(10)
O10 0.0342(10) 0.0190(9) 0.0360(10) -0.0019(7) 0.0032(7) 0.0013(8)
N2 0.0305(12) 0.0259(12) 0.0281(11) 0.0001(9) -0.0041(9) 0.0003(10)
C24 0.0315(14) 0.0325(15) 0.0219(12) -0.0061(10) -0.0074(10) 0.0019(12)
C25 0.0309(15) 0.0328(15) 0.0318(14) -0.0083(11) -0.0057(11) -0.0033(12)
C26 0.0445(17) 0.0274(15) 0.0326(14) -0.0103(11) -0.0042(12) -0.0038(13)
C27 0.0440(17) 0.0306(15) 0.0286(13) -0.0118(11) 0.0005(11) 0.0026(13)
C28 0.0333(15) 0.0340(15) 0.0235(12) -0.0067(11) 0.0011(10) -0.0020(12)
C29 0.0319(14) 0.0283(14) 0.0202(12) -0.0046(10) -0.0033(10) -0.0005(11)
C30 0.0309(14) 0.0261(14) 0.0238(12) -0.0005(10) 0.0016(10) 0.0022(11)
C31 0.0308(14) 0.0227(13) 0.0244(12) -0.0061(10) 0.0025(10) -0.0025(11)
C32 0.0240(13) 0.0228(13) 0.0255(12) -0.0038(10) -0.0013(10) 0.0007(10)
C33 0.0278(14) 0.0252(14) 0.0252(12) -0.0024(10) -0.0015(10) 0.0038(11)
C34 0.0262(14) 0.0267(14) 0.0263(12) -0.0062(10) 0.0026(10) 0.0032(11)
C35 0.0339(16) 0.0292(15) 0.0419(15) -0.0041(12) -0.0006(12) 0.0015(12)
C36 0.0354(17) 0.0385(18) 0.0608(19) -0.0119(15) 0.0031(14) -0.0091(14)
C37 0.051(2) 0.0443(19) 0.0435(17) -0.0043(14) 0.0133(14) -0.0141(16)
C38 0.059(2) 0.0430(19) 0.0340(16) 0.0048(13) 0.0028(14) -0.0075(16)
C39 0.0360(16) 0.0337(16) 0.0303(14) -0.0028(11) 0.0011(11) -0.0019(13)
C40 0.0324(15) 0.0213(13) 0.0330(14) -0.0062(10) 0.0018(11) -0.0034(11)
C41 0.0326(17) 0.065(2) 0.0572(19) -0.0086(16) -0.0120(14) 0.0049(16)
C42 0.0312(15) 0.0248(14) 0.0313(14) -0.0062(11) 0.0018(11) -0.0004(11)
C43 0.0365(16) 0.0188(13) 0.0404(15) -0.0034(11) -0.0072(11) 0.0038(11)
C44 0.0501(19) 0.0304(17) 0.0549(18) 0.0063(13) 0.0028(14) 0.0004(14)
C45 0.076(2) 0.0330(18) 0.0559(19) -0.0075(14) -0.0201(17) -0.0079(17)
C46 0.0470(19) 0.0417(19) 0.0546(18) -0.0042(14) -0.0055(14) 0.0115(15)

loop_
_atom_type_symbol
_atom_type_description
_atom_type_scat_dispersion_real
_atom_type_scat_dispersion_imag
_atom_type_scat_source
C C 0.0033 0.0016 'International Tables Vol C Tables 4.2.6.8 and 6.1.1.4'
H H 0.0000 0.0000 'International Tables Vol C Tables 4.2.6.8 and 6.1.1.4'
N N 0.0061 0.0033 'International Tables Vol C Tables 4.2.6.8 and 6.1.1.4'
O O 0.0106 0.0060 'International Tables Vol C Tables 4.2.6.8 and 6.1.1.4'

loop_
_geom_angle_atom_site_label_1
_geom_angle_atom_site_label_2
_geom_angle_atom_site_label_3
_geom_angle
C7 O1 N1 104.59(15)
C17 O3 C18 116.8(2)
C19 O5 C20 121.55(19)
O1 N1 C10 104.63(18)
C1 N1 O1 101.14(16)
C1 N1 C10 110.75(17)
C2 C1 N1 127.1(2)
C2 C1 C6 122.2(2)
C6 C1 N1 110.6(2)
C1 C2 H2 121.4
C1 C2 C3 117.3(3)
C3 C2 H2 121.4
C2 C3 H3 119.4
C4 C3 C2 121.2(3)
C4 C3 H3 119.4
C3 C4 H4 119.7
C3 C4 C5 120.6(3)
C5 C4 H4 119.7
C4 C5 H5 121.0
C6 C5 C4 118.0(3)
C6 C5 H5 121.0
C1 C6 C5 120.7(2)
C1 C6 C7 106.1(2)
C5 C6 C7 133.2(2)
O1 C7 C6 101.1(2)
O1 C7 H7 112.2
O1 C7 C8 105.67(18)
C6 C7 H7 112.2
C6 C7 C8 112.77(18)
C8 C7 H7 112.2
C7 C8 C9 109.3(2)
C17 C8 C7 110.55(19)
C17 C8 C9 110.58(18)
C17 C8 C19 108.1(2)
C19 C8 C7 108.03(18)
C19 C8 C9 110.25(19)
C8 C9 H9A 109.2
C8 C9 H9B 109.2
H9A C9 H9B 107.9
C10 C9 C8 112.20(18)
C10 C9 H9A 109.2
C10 C9 H9B 109.2
N1 C10 C9 112.29(19)
N1 C10 H10 107.1
N1 C10 C11 108.3(2)
C9 C10 H10 107.1
C11 C10 C9 114.66(18)
C11 C10 H10 107.1
C12 C11 C10 122.7(2)
C12 C11 C16 118.6(2)
C16 C11 C10 118.7(2)
C11 C12 H12 120.0
C11 C12 C13 120.1(3)
C13 C12 H12 120.0
C12 C13 H13 119.6
C14 C13 C12 120.8(2)
C14 C13 H13 119.6
C13 C14 H14 120.3
C13 C14 C15 119.4(3)
C15 C14 H14 120.3
C14 C15 H15 120.1
C16 C15 C14 119.8(3)
C16 C15 H15 120.1
C11 C16 H16 119.4
C15 C16 C11 121.2(2)
C15 C16 H16 119.4
O2 C17 O3 123.9(2)
O2 C17 C8 125.0(2)
O3 C17 C8 111.1(2)
O3 C18 H18A 109.5
O3 C18 H18B 109.5
O3 C18 H18C 109.5
H18A C18 H18B 109.5
H18A C18 H18C 109.5
H18B C18 H18C 109.5
O4 C19 O5 126.3(2)
O4 C19 C8 124.1(2)
O5 C19 C8 109.6(2)
O5 C20 C21 102.0(2)
O5 C20 C22 110.1(2)
O5 C20 C23 108.3(2)
C22 C20 C21 110.7(2)
C22 C20 C23 113.5(3)
C23 C20 C21 111.6(2)
C20 C21 H21A 109.5
C20 C21 H21B 109.5
C20 C21 H21C 109.5
H21A C21 H21B 109.5
H21A C21 H21C 109.5
H21B C21 H21C 109.5
C20 C22 H22A 109.5
C20 C22 H22B 109.5
C20 C22 H22C 109.5
H22A C22 H22B 109.5
H22A C22 H22C 109.5
H22B C22 H22C 109.5
C20 C23 H23A 109.5
C20 C23 H23B 109.5
C20 C23 H23C 109.5
H23A C23 H23B 109.5
H23A C23 H23C 109.5
H23B C23 H23C 109.5
C30 O6 N2 104.65(17)
C40 O8 C41 117.0(2)
C42 O10 C43 121.89(19)
O6 N2 C33 104.05(16)
C24 N2 O6 101.63(17)
C24 N2 C33 110.29(19)
C25 C24 N2 127.1(2)
C25 C24 C29 122.0(2)
C29 C24 N2 110.9(2)
C24 C25 H25 121.5
C24 C25 C26 117.0(2)
C26 C25 H25 121.5
C25 C26 H26 119.4
C27 C26 C25 121.2(2)
C27 C26 H26 119.4
C26 C27 H27 119.5
C26 C27 C28 121.0(2)
C28 C27 H27 119.5
C27 C28 H28 121.0
C29 C28 C27 117.9(2)
C29 C28 H28 121.0
C24 C29 C30 105.3(2)
C28 C29 C24 120.8(2)
C28 C29 C30 133.9(2)
O6 C30 C29 102.27(18)
O6 C30 H30 112.2
O6 C30 C31 105.91(18)
C29 C30 H30 112.2
C29 C30 C31 111.4(2)
C31 C30 H30 112.2
C32 C31 C30 109.05(18)
C40 C31 C30 110.76(19)
C40 C31 C32 110.4(2)
C40 C31 C42 108.30(19)
C42 C31 C30 107.7(2)
C42 C31 C32 110.57(18)
C31 C32 H32A 109.2
C31 C32 H32B 109.2
H32A C32 H32B 107.9
C33 C32 C31 112.27(19)
C33 C32 H32A 109.2
C33 C32 H32B 109.2
N2 C33 C32 112.16(18)
N2 C33 H33 107.5
N2 C33 C34 107.38(18)
C32 C33 H33 107.5
C34 C33 C32 114.4(2)
C34 C33 H33 107.5
C35 C34 C33 118.3(2)
C39 C34 C33 123.1(2)
C39 C34 C35 118.7(2)
C34 C35 H35 119.6
C36 C35 C34 120.9(3)
C36 C35 H35 119.6
C35 C36 H36 120.0
C37 C36 C35 120.1(3)
C37 C36 H36 120.0
C36 C37 H37 120.3
C38 C37 C36 119.5(3)
C38 C37 H37 120.3
C37 C38 H38 119.7
C37 C38 C39 120.6(3)
C39 C38 H38 119.7
C34 C39 C38 120.3(3)
C34 C39 H39 119.8
C38 C39 H39 119.8
O7 C40 O8 124.6(2)
O7 C40 C31 124.7(2)
O8 C40 C31 110.70(19)
O8 C41 H41A 109.5
O8 C41 H41B 109.5
O8 C41 H41C 109.5
H41A C41 H41B 109.5
H41A C41 H41C 109.5
H41B C41 H41C 109.5
O9 C42 O10 126.1(2)
O9 C42 C31 124.1(2)
O10 C42 C31 109.87(19)
O10 C43 C44 102.6(2)
O10 C43 C45 109.7(2)
O10 C43 C46 108.7(2)
C44 C43 C46 110.7(2)
C45 C43 C44 111.2(2)
C45 C43 C46 113.4(2)
C43 C44 H44A 109.5
C43 C44 H44B 109.5
C43 C44 H44C 109.5
H44A C44 H44B 109.5
H44A C44 H44C 109.5
H44B C44 H44C 109.5
C43 C45 H45A 109.5
C43 C45 H45B 109.5
C43 C45 H45C 109.5
H45A C45 H45B 109.5
H45A C45 H45C 109.5
H45B C45 H45C 109.5
C43 C46 H46A 109.5
C43 C46 H46B 109.5
C43 C46 H46C 109.5
H46A C46 H46B 109.5
H46A C46 H46C 109.5
H46B C46 H46C 109.5

loop_
_geom_bond_atom_site_label_1
_geom_bond_atom_site_label_2
_geom_bond_distance
O1 N1 1.473(2)
O1 C7 1.450(3)
O2 C17 1.199(3)
O3 C17 1.335(3)
O3 C18 1.450(3)
O4 C19 1.204(3)
O5 C19 1.329(3)
O5 C20 1.494(3)
N1 C1 1.453(3)
N1 C10 1.503(3)
C1 C2 1.377(4)
C1 C6 1.379(3)
C2 H2 0.9300
C2 C3 1.395(4)
C3 H3 0.9300
C3 C4 1.385(4)
C4 H4 0.9300
C4 C5 1.400(4)
C5 H5 0.9300
C5 C6 1.381(3)
C6 C7 1.510(3)
C7 H7 0.9800
C7 C8 1.545(3)
C8 C9 1.547(3)
C8 C17 1.517(3)
C8 C19 1.538(3)
C9 H9A 0.9700
C9 H9B 0.9700
C9 C10 1.536(3)
C10 H10 0.9800
C10 C11 1.517(3)
C11 C12 1.382(3)
C11 C16 1.394(3)
C12 H12 0.9300
C12 C13 1.387(4)
C13 H13 0.9300
C13 C14 1.378(4)
C14 H14 0.9300
C14 C15 1.383(4)
C15 H15 0.9300
C15 C16 1.376(3)
C16 H16 0.9300
C18 H18A 0.9600
C18 H18B 0.9600
C18 H18C 0.9600
C20 C21 1.517(4)
C20 C22 1.506(4)
C20 C23 1.517(4)
C21 H21A 0.9600
C21 H21B 0.9600
C21 H21C 0.9600
C22 H22A 0.9600
C22 H22B 0.9600
C22 H22C 0.9600
C23 H23A 0.9600
C23 H23B 0.9600
C23 H23C 0.9600
O6 N2 1.472(2)
O6 C30 1.437(3)
O7 C40 1.200(3)
O8 C40 1.327(3)
O8 C41 1.441(3)
O9 C42 1.204(3)
O10 C42 1.329(3)
O10 C43 1.492(3)
N2 C24 1.447(3)
N2 C33 1.499(3)
C24 C25 1.378(3)
C24 C29 1.386(3)
C25 H25 0.9300
C25 C26 1.394(4)
C26 H26 0.9300
C26 C27 1.381(3)
C27 H27 0.9300
C27 C28 1.395(4)
C28 H28 0.9300
C28 C29 1.373(3)
C29 C30 1.509(3)
C30 H30 0.9800
C30 C31 1.552(3)
C31 C32 1.547(3)
C31 C40 1.524(4)
C31 C42 1.538(3)
C32 H32A 0.9700
C32 H32B 0.9700
C32 C33 1.538(3)
C33 H33 0.9800
C33 C34 1.526(3)
C34 C35 1.392(3)
C34 C39 1.387(4)
C35 H35 0.9300
C35 C36 1.384(4)
C36 H36 0.9300
C36 C37 1.384(4)
C37 H37 0.9300
C37 C38 1.379(4)
C38 H38 0.9300
C38 C39 1.390(4)
C39 H39 0.9300
C41 H41A 0.9600
C41 H41B 0.9600
C41 H41C 0.9600
C43 C44 1.514(4)
C43 C45 1.505(4)
C43 C46 1.517(4)
C44 H44A 0.9600
C44 H44B 0.9600
C44 H44C 0.9600
C45 H45A 0.9600
C45 H45B 0.9600
C45 H45C 0.9600
C46 H46A 0.9600
C46 H46B 0.9600
C46 H46C 0.9600

loop_
_geom_torsion_atom_site_label_1
_geom_torsion_atom_site_label_2
_geom_torsion_atom_site_label_3
_geom_torsion_atom_site_label_4
_geom_torsion
O1 N1 C1 C2 157.6(2)
O1 N1 C1 C6 -21.4(2)
O1 N1 C10 C9 59.4(2)
O1 N1 C10 C11 -172.95(17)
O1 C7 C8 C9 -59.9(2)
O1 C7 C8 C17 178.12(18)
O1 C7 C8 C19 60.1(2)
N1 O1 C7 C6 -39.5(2)
N1 O1 C7 C8 78.2(2)
N1 C1 C2 C3 -177.0(2)
N1 C1 C6 C5 176.8(2)
N1 C1 C6 C7 -2.7(2)
N1 C10 C11 C12 -135.8(2)
N1 C10 C11 C16 45.9(3)
C1 N1 C10 C9 -48.8(3)
C1 N1 C10 C11 78.8(2)
C1 C2 C3 C4 -0.2(4)
C1 C6 C7 O1 26.1(2)
C1 C6 C7 C8 -86.3(2)
C2 C1 C6 C5 -2.3(4)
C2 C1 C6 C7 178.3(2)
C2 C3 C4 C5 -1.1(4)
C3 C4 C5 C6 0.7(4)
C4 C5 C6 C1 0.9(3)
C4 C5 C6 C7 -179.8(2)
C5 C6 C7 O1 -153.3(2)
C5 C6 C7 C8 94.3(3)
C6 C1 C2 C3 1.9(3)
C6 C7 C8 C9 49.6(3)
C6 C7 C8 C17 -72.3(3)
C6 C7 C8 C19 169.6(2)
C7 O1 N1 C1 38.0(2)
C7 O1 N1 C10 -77.2(2)
C7 C8 C9 C10 43.3(3)
C7 C8 C17 O2 -10.6(3)
C7 C8 C17 O3 169.6(2)
C7 C8 C19 O4 -124.6(3)
C7 C8 C19 O5 54.4(3)
C8 C9 C10 N1 -44.5(3)
C8 C9 C10 C11 -168.7(2)
C9 C8 C17 O2 -131.8(3)
C9 C8 C17 O3 48.4(3)
C9 C8 C19 O4 -5.2(3)
C9 C8 C19 O5 173.79(19)
C9 C10 C11 C12 -9.5(3)
C9 C10 C11 C16 172.2(2)
C10 N1 C1 C2 -91.9(3)
C10 N1 C1 C6 89.1(2)
C10 C11 C12 C13 -178.9(3)
C10 C11 C16 C15 179.0(3)
C11 C12 C13 C14 0.5(4)
C12 C11 C16 C15 0.6(4)
C12 C13 C14 C15 -0.4(5)
C13 C14 C15 C16 0.4(4)
C14 C15 C16 C11 -0.5(4)
C16 C11 C12 C13 -0.6(4)
C17 C8 C9 C10 165.3(2)
C17 C8 C19 O4 115.8(3)
C17 C8 C19 O5 -65.2(2)
C18 O3 C17 O2 0.6(4)
C18 O3 C17 C8 -179.6(2)
C19 O5 C20 C21 178.1(2)
C19 O5 C20 C22 -64.3(3)
C19 O5 C20 C23 60.3(3)
C19 C8 C9 C10 -75.3(2)
C19 C8 C17 O2 107.4(3)
C19 C8 C17 O3 -72.3(2)
C20 O5 C19 O4 9.5(4)
C20 O5 C19 C8 -169.45(19)
O6 N2 C24 C25 -160.9(2)
O6 N2 C24 C29 20.4(2)
O6 N2 C33 C32 -60.2(2)
O6 N2 C33 C34 173.31(18)
O6 C30 C31 C32 59.2(2)
O6 C30 C31 C40 -179.13(19)
O6 C30 C31 C42 -60.9(2)
N2 O6 C30 C29 38.35(19)
N2 O6 C30 C31 -78.4(2)
N2 C24 C25 C26 -179.8(2)
N2 C24 C29 C28 -179.6(2)
N2 C24 C29 C30 2.8(3)
N2 C33 C34 C35 -45.9(3)
N2 C33 C34 C39 134.0(2)
C24 N2 C33 C32 48.1(3)
C24 N2 C33 C34 -78.4(2)
C24 C25 C26 C27 0.0(4)
C24 C29 C30 O6 -25.5(2)
C24 C29 C30 C31 87.2(2)
C25 C24 C29 C28 1.6(4)
C25 C24 C29 C30 -176.0(2)
C25 C26 C27 C28 1.0(4)
C26 C27 C28 C29 -0.6(4)
C27 C28 C29 C24 -0.6(3)
C27 C28 C29 C30 176.1(2)
C28 C29 C30 O6 157.4(3)
C28 C29 C30 C31 -89.9(3)
C29 C24 C25 C26 -1.2(3)
C29 C30 C31 C32 -51.2(3)
C29 C30 C31 C40 70.4(2)
C29 C30 C31 C42 -171.29(19)
C30 O6 N2 C24 -36.52(19)
C30 O6 N2 C33 78.1(2)
C30 C31 C32 C33 -42.6(3)
C30 C31 C40 O7 12.7(3)
C30 C31 C40 O8 -167.2(2)
C30 C31 C42 O9 123.4(3)
C30 C31 C42 O10 -56.7(3)
C31 C32 C33 N2 45.0(3)
C31 C32 C33 C34 167.57(18)
C32 C31 C40 O7 133.6(3)
C32 C31 C40 O8 -46.3(3)
C32 C31 C42 O9 4.3(3)
C32 C31 C42 O10 -175.79(19)
C32 C33 C34 C35 -171.1(2)
C32 C33 C34 C39 8.9(3)
C33 N2 C24 C25 89.2(3)
C33 N2 C24 C29 -89.5(2)
C33 C34 C35 C36 179.5(2)
C33 C34 C39 C38 -179.7(2)
C34 C35 C36 C37 -0.2(4)
C35 C34 C39 C38 0.3(4)
C35 C36 C37 C38 1.0(4)
C36 C37 C38 C39 -1.2(4)
C37 C38 C39 C34 0.5(4)
C39 C34 C35 C36 -0.5(4)
C40 C31 C32 C33 -164.50(19)
C40 C31 C42 O9 -116.8(3)
C40 C31 C42 O10 63.1(2)
C41 O8 C40 O7 -2.3(4)
C41 O8 C40 C31 177.6(2)
C42 O10 C43 C44 -178.9(2)
C42 O10 C43 C45 62.8(3)
C42 O10 C43 C46 -61.7(3)
C42 C31 C32 C33 75.7(2)
C42 C31 C40 O7 -105.2(3)
C42 C31 C40 O8 74.9(2)
C43 O10 C42 O9 -6.8(4)
C43 O10 C42 C31 173.30(19)
